data_7053848
loop_
_publ_author_name
'Javed, Iqbal'
'Khurshid, Ayub'
'Arshad, Muhammad Nadeem'
'Wang, Yue'

_publ_section_title
;
 Photophysical and electrochemical properties and temperature dependent
 geometrical isomerism in alkyl quinacridonediimines
;
_journal_issue 2
_journal_name_full 'New Journal of Chemistry'
_journal_page_first 752
_journal_paper_doi 10.1039/c3nj00477e
_journal_volume 38
_journal_year 2014
_chemical_formula_moiety 'C40 H28 F10 N4'
_chemical_formula_sum 'C40 H28 F10 N4'
_chemical_formula_weight 754.66
_chemical_name_common
;
<i>N</i>,<i>N</i>-Bis(2,3,4,5,6-pentafluorophenyl)-<i>N</i>,<i>N</i>'-
di(n-butyl)quinaridonediimine
;
_chemical_name_systematic
;
<i>N</i>,<i>N</i>-Bis(2,3,4,5,6-pentafluorophenyl)-<i>N</i>,<i>N</i>'-
di(n-butyl)quinaridonediimine
;
_space_group_IT_number 2
_symmetry_cell_setting triclinic
_symmetry_space_group_name_Hall '-P 1'
_symmetry_space_group_name_H-M 'P -1'
_atom_sites_solution_hydrogens geom
_atom_sites_solution_primary direct
_atom_sites_solution_secondary difmap
_audit_creation_method SHELXL-97
_cell_angle_alpha 88.42(3)
_cell_angle_beta 75.51(3)
_cell_angle_gamma 87.38(3)
_cell_formula_units_Z 1
_cell_length_a 7.3925(15)
_cell_length_b 9.2554(19)
_cell_length_c 12.899(3)
_cell_measurement_temperature 263(2)
_cell_volume 853.5(3)
_computing_cell_refinement 'Bruker XSCANS'
_computing_data_collection 'Bruker XSCANS'
_computing_data_reduction 'Bruker SHELXTL'
_computing_molecular_graphics 'ORTEP-3 for Windows (Farrugia, 1997) and PLATON (Spek, 2009)'
_computing_publication_material
;
WinGX (Farrugia, 1999) and PLATON (Spek, 2009)
;
_computing_structure_refinement 'SHELXL-97 (Sheldrick, 2008)'
_computing_structure_solution 'SHELXS-97 (Sheldrick, 2008)'
_diffrn_ambient_temperature 263(2)
_diffrn_measured_fraction_theta_full 0.996
_diffrn_measured_fraction_theta_max 0.996
_diffrn_measurement_device_type 'Bruker P4 CCD'
_diffrn_measurement_method '\w scans'
_diffrn_radiation_monochromator graphite
_diffrn_radiation_source 'sealed tube'
_diffrn_radiation_type MoK\a
_diffrn_radiation_wavelength 0.71073
_diffrn_reflns_av_R_equivalents 0.0231
_diffrn_reflns_av_sigmaI/netI 0.0299
_diffrn_reflns_limit_h_max 8
_diffrn_reflns_limit_h_min -8
_diffrn_reflns_limit_k_max 10
_diffrn_reflns_limit_k_min -10
_diffrn_reflns_limit_l_max 15
_diffrn_reflns_limit_l_min -15
_diffrn_reflns_number 6758
_diffrn_reflns_theta_full 25.00
_diffrn_reflns_theta_max 25.00
_diffrn_reflns_theta_min 3.26
_diffrn_standards_number 0
_exptl_absorpt_coefficient_mu 0.125
_exptl_absorpt_correction_type none
_exptl_crystal_colour red
_exptl_crystal_density_diffrn 1.468
_exptl_crystal_density_method 'not measured'
_exptl_crystal_description needle
_exptl_crystal_F_000 386
_exptl_crystal_size_max 0.15
_exptl_crystal_size_mid 0.13
_exptl_crystal_size_min 0.10
_refine_diff_density_max 0.616
_refine_diff_density_min -0.300
_refine_diff_density_rms 0.045
_refine_ls_extinction_method none
_refine_ls_goodness_of_fit_ref 1.050
_refine_ls_hydrogen_treatment constr
_refine_ls_matrix_type full
_refine_ls_number_parameters 245
_refine_ls_number_reflns 2979
_refine_ls_number_restraints 0
_refine_ls_restrained_S_all 1.050
_refine_ls_R_factor_all 0.0847
_refine_ls_R_factor_gt 0.0598
_refine_ls_shift/su_max 0.000
_refine_ls_shift/su_mean 0.000
_refine_ls_structure_factor_coef Fsqd
_refine_ls_weighting_details 'calc w=1/[\s^2^(Fo^2^)+(0.0961P)^2^+0.2315P] where P=(Fo^2^+2Fc^2^)/3'
_refine_ls_weighting_scheme calc
_refine_ls_wR_factor_gt 0.1677
_refine_ls_wR_factor_ref 0.1831
_reflns_number_gt 2039
_reflns_number_total 2979
_reflns_threshold_expression I>2\s(I)
_cod_data_source_file c3nj00477e.txt
_cod_data_source_block I
_cod_depositor_comments
;
The following automatic conversions were performed:

'_symmetry_cell_setting' value 'Triclinic' changed to 'triclinic'
according to
/usr/data/users/saulius/automatic-downloads/current/RSC/lib/dictionaries/cif_core.dic
dictionary named 'cif_core.dic' version 2.4.2 from 2011-04-26.

Automatic conversion script
Id: cif_fix_values 2281 2013-09-26 08:29:07Z andrius 
;
_cod_database_code 7053848

loop_
_symmetry_equiv_pos_as_xyz
'x, y, z'
'-x, -y, -z'

loop_
_atom_site_label
_atom_site_type_symbol
_atom_site_fract_x
_atom_site_fract_y
_atom_site_fract_z
_atom_site_U_iso_or_equiv
_atom_site_adp_type
_atom_site_occupancy
_atom_site_symmetry_multiplicity
_atom_site_calc_flag
_atom_site_refinement_flags
F1 F 0.1359(3) -0.0398(2) 0.35096(17) 0.0852(6) Uani 1 1 d .
F2 F 0.1910(4) -0.2565(2) 0.2124(3) 0.1403(11) Uani 1 1 d .
F3 F 0.2675(5) -0.1994(4) -0.0030(3) 0.1890(17) Uani 1 1 d .
F4 F 0.2827(5) 0.0769(4) -0.0753(2) 0.1703(14) Uani 1 1 d .
F5 F 0.2251(4) 0.2940(3) 0.06393(16) 0.1137(8) Uani 1 1 d .
N1 N 0.1264(3) 0.2510(2) 0.28066(17) 0.0538(6) Uani 1 1 d .
N2 N 0.2773(3) 0.3237(2) 0.56009(16) 0.0496(5) Uani 1 1 d .
C1 C 0.1801(3) 0.1348(3) 0.2122(2) 0.0551(7) Uani 1 1 d .
C2 C 0.1732(4) -0.0079(3) 0.2452(3) 0.0635(8) Uani 1 1 d .
C3 C 0.2010(5) -0.1199(4) 0.1742(4) 0.0918(12) Uani 1 1 d .
C4 C 0.2395(6) -0.0909(6) 0.0661(4) 0.1136(17) Uani 1 1 d .
C5 C 0.2470(6) 0.0474(6) 0.0314(3) 0.1056(14) Uani 1 1 d .
C6 C 0.2168(5) 0.1598(4) 0.1017(3) 0.0774(9) Uani 1 1 d .
C7 C 0.2006(3) 0.2829(3) 0.35785(19) 0.0451(6) Uani 1 1 d .
C8 C 0.1016(3) 0.3967(3) 0.43001(19) 0.0452(6) Uani 1 1 d .
C9 C 0.1390(3) 0.4113(3) 0.53076(19) 0.0455(6) Uani 1 1 d .
C10 C 0.4058(3) 0.2458(3) 0.4827(2) 0.0454(6) Uani 1 1 d .
C11 C 0.3734(3) 0.2248(2) 0.38055(19) 0.0452(6) Uani 1 1 d .
C12 C 0.5142(3) 0.1546(3) 0.3024(2) 0.0518(6) Uani 1 1 d .
H12 H 0.4964 0.1431 0.2343 0.062 Uiso 1 1 calc R
C13 C 0.6772(4) 0.1025(3) 0.3244(2) 0.0607(7) Uani 1 1 d .
H13 H 0.7694 0.0570 0.2715 0.073 Uiso 1 1 calc R
C14 C 0.7038(4) 0.1181(3) 0.4258(2) 0.0601(7) Uani 1 1 d .
H14 H 0.8130 0.0804 0.4413 0.072 Uiso 1 1 calc R
C15 C 0.5717(4) 0.1884(3) 0.5039(2) 0.0546(7) Uani 1 1 d .
H15 H 0.5923 0.1981 0.5715 0.066 Uiso 1 1 calc R
C16 C -0.0351(3) 0.4840(3) 0.4011(2) 0.0497(6) Uani 1 1 d .
H16 H -0.0584 0.4726 0.3343 0.060 Uiso 1 1 calc R
C17 C 0.2928(4) 0.3248(3) 0.6713(2) 0.0520(6) Uani 1 1 d .
H17A H 0.3459 0.2319 0.6881 0.062 Uiso 1 1 calc R
H17B H 0.1682 0.3359 0.7183 0.062 Uiso 1 1 calc R
C18 C 0.4107(4) 0.4425(3) 0.6944(2) 0.0650(8) Uani 1 1 d .
H18A H 0.3712 0.5339 0.6667 0.078 Uiso 1 1 calc R
H18B H 0.5401 0.4221 0.6572 0.078 Uiso 1 1 calc R
C19 C 0.3970(6) 0.4568(5) 0.8134(3) 0.0933(12) Uani 1 1 d .
H19A H 0.4134 0.3617 0.8441 0.112 Uiso 1 1 calc R
H19B H 0.4970 0.5157 0.8226 0.112 Uiso 1 1 calc R
C20 C 0.2150(7) 0.5232(6) 0.8711(3) 0.1218(16) Uani 1 1 d .
H20A H 0.1880 0.6089 0.8332 0.183 Uiso 1 1 calc R
H20B H 0.2206 0.5479 0.9420 0.183 Uiso 1 1 calc R
H20C H 0.1184 0.4557 0.8755 0.183 Uiso 1 1 calc R

loop_
_atom_site_aniso_label
_atom_site_aniso_U_11
_atom_site_aniso_U_22
_atom_site_aniso_U_33
_atom_site_aniso_U_23
_atom_site_aniso_U_13
_atom_site_aniso_U_12
F1 0.0732(12) 0.0718(12) 0.1018(15) 0.0083(10) -0.0089(11) 0.0121(9)
F2 0.1055(17) 0.0617(14) 0.235(3) -0.0388(17) -0.0039(18) -0.0031(12)
F3 0.201(3) 0.161(3) 0.193(3) -0.139(3) -0.011(2) -0.011(2)
F4 0.223(3) 0.211(4) 0.0704(16) -0.0649(19) -0.0202(18) -0.004(3)
F5 0.167(2) 0.1039(18) 0.0638(12) 0.0002(11) -0.0182(13) 0.0072(16)
N1 0.0545(12) 0.0563(13) 0.0507(12) -0.0157(10) -0.0141(10) 0.0114(10)
N2 0.0509(12) 0.0483(12) 0.0495(12) -0.0067(9) -0.0140(10) 0.0119(9)
C1 0.0453(14) 0.0609(18) 0.0583(16) -0.0205(13) -0.0113(12) 0.0084(12)
C2 0.0442(15) 0.0605(19) 0.082(2) -0.0160(16) -0.0081(14) 0.0062(13)
C3 0.062(2) 0.060(2) 0.145(4) -0.037(2) -0.005(2) -0.0026(16)
C4 0.102(3) 0.110(4) 0.122(4) -0.076(3) -0.006(3) -0.009(3)
C5 0.111(3) 0.131(4) 0.072(2) -0.052(3) -0.014(2) 0.000(3)
C6 0.085(2) 0.086(2) 0.0598(19) -0.0249(18) -0.0129(17) 0.0020(18)
C7 0.0437(13) 0.0423(13) 0.0459(13) -0.0054(11) -0.0050(11) 0.0023(10)
C8 0.0436(13) 0.0436(13) 0.0466(13) -0.0070(11) -0.0083(11) 0.0043(10)
C9 0.0441(13) 0.0436(13) 0.0480(13) -0.0064(11) -0.0107(11) 0.0062(11)
C10 0.0411(12) 0.0393(13) 0.0528(14) -0.0030(11) -0.0062(11) 0.0023(10)
C11 0.0418(13) 0.0389(13) 0.0521(14) -0.0047(11) -0.0061(11) 0.0002(10)
C12 0.0453(14) 0.0498(14) 0.0562(15) -0.0092(12) -0.0048(12) 0.0032(11)
C13 0.0422(14) 0.0576(17) 0.0748(19) -0.0150(14) -0.0009(13) 0.0074(12)
C14 0.0446(14) 0.0584(17) 0.0758(19) -0.0053(14) -0.0139(14) 0.0100(12)
C15 0.0479(14) 0.0504(15) 0.0648(16) -0.0029(13) -0.0139(13) 0.0064(12)
C16 0.0524(14) 0.0508(14) 0.0454(13) -0.0094(11) -0.0121(12) 0.0074(11)
C17 0.0549(15) 0.0488(15) 0.0518(14) 0.0016(11) -0.0133(12) 0.0041(12)
C18 0.0628(17) 0.0610(18) 0.0739(19) -0.0071(15) -0.0222(15) 0.0005(14)
C19 0.100(3) 0.108(3) 0.081(2) -0.023(2) -0.041(2) 0.006(2)
C20 0.159(4) 0.112(3) 0.089(3) -0.030(3) -0.020(3) 0.001(3)

loop_
_atom_type_symbol
_atom_type_description
_atom_type_scat_dispersion_real
_atom_type_scat_dispersion_imag
_atom_type_scat_source
C C 0.0033 0.0016 'International Tables Vol C Tables 4.2.6.8 and 6.1.1.4'
H H 0.0000 0.0000 'International Tables Vol C Tables 4.2.6.8 and 6.1.1.4'
N N 0.0061 0.0033 'International Tables Vol C Tables 4.2.6.8 and 6.1.1.4'
F F 0.0171 0.0103 'International Tables Vol C Tables 4.2.6.8 and 6.1.1.4'

loop_
_geom_angle_atom_site_label_1
_geom_angle_atom_site_label_2
_geom_angle_atom_site_label_3
_geom_angle
_geom_angle_site_symmetry_1
_geom_angle_site_symmetry_3
C7 N1 C1 126.0(2) . .
C10 N2 C9 119.7(2) . .
C10 N2 C17 121.1(2) . .
C9 N2 C17 119.0(2) . .
C2 C1 N1 124.2(3) . .
C2 C1 C6 115.9(3) . .
N1 C1 C6 119.1(3) . .
F1 C2 C1 119.1(3) . .
F1 C2 C3 118.6(3) . .
C1 C2 C3 122.4(3) . .
F2 C3 C4 121.1(4) . .
F2 C3 C2 119.0(4) . .
C4 C3 C2 119.9(4) . .
F3 C4 C5 120.8(5) . .
F3 C4 C3 120.0(5) . .
C5 C4 C3 119.2(3) . .
C4 C5 F4 119.5(4) . .
C4 C5 C6 121.3(4) . .
F4 C5 C6 119.2(5) . .
F5 C6 C5 119.3(4) . .
F5 C6 C1 119.4(3) . .
C5 C6 C1 121.3(4) . .
N1 C7 C11 128.7(2) . .
N1 C7 C8 116.0(2) . .
C11 C7 C8 115.2(2) . .
C16 C8 C9 120.2(2) . .
C16 C8 C7 119.9(2) . .
C9 C8 C7 119.8(2) . .
C16 C9 N2 121.7(2) 2_566 .
C16 C9 C8 117.9(2) 2_566 .
N2 C9 C8 120.4(2) . .
N2 C10 C15 120.3(2) . .
N2 C10 C11 120.8(2) . .
C15 C10 C11 118.9(2) . .
C12 C11 C10 118.5(2) . .
C12 C11 C7 122.0(2) . .
C10 C11 C7 119.4(2) . .
C13 C12 C11 121.4(2) . .
C13 C12 H12 119.3 . .
C11 C12 H12 119.3 . .
C12 C13 C14 119.6(2) . .
C12 C13 H13 120.2 . .
C14 C13 H13 120.2 . .
C15 C14 C13 121.0(2) . .
C15 C14 H14 119.5 . .
C13 C14 H14 119.5 . .
C14 C15 C10 120.6(3) . .
C14 C15 H15 119.7 . .
C10 C15 H15 119.7 . .
C8 C16 C9 121.9(2) . 2_566
C8 C16 H16 119.1 . .
C9 C16 H16 119.1 2_566 .
N2 C17 C18 114.3(2) . .
N2 C17 H17A 108.7 . .
C18 C17 H17A 108.7 . .
N2 C17 H17B 108.7 . .
C18 C17 H17B 108.7 . .
H17A C17 H17B 107.6 . .
C17 C18 C19 112.8(3) . .
C17 C18 H18A 109.0 . .
C19 C18 H18A 109.0 . .
C17 C18 H18B 109.0 . .
C19 C18 H18B 109.0 . .
H18A C18 H18B 107.8 . .
C20 C19 C18 112.0(3) . .
C20 C19 H19A 109.2 . .
C18 C19 H19A 109.2 . .
C20 C19 H19B 109.2 . .
C18 C19 H19B 109.2 . .
H19A C19 H19B 107.9 . .
C19 C20 H20A 109.5 . .
C19 C20 H20B 109.5 . .
H20A C20 H20B 109.5 . .
C19 C20 H20C 109.5 . .
H20A C20 H20C 109.5 . .
H20B C20 H20C 109.5 . .

loop_
_geom_bond_atom_site_label_1
_geom_bond_atom_site_label_2
_geom_bond_distance
_geom_bond_site_symmetry_2
F1 C2 1.350(4) .
F2 C3 1.342(5) .
F3 C4 1.335(4) .
F4 C5 1.356(5) .
F5 C6 1.320(4) .
N1 C7 1.297(3) .
N1 C1 1.390(3) .
N2 C10 1.387(3) .
N2 C9 1.395(3) .
N2 C17 1.468(3) .
C1 C2 1.376(4) .
C1 C6 1.398(4) .
C2 C3 1.377(5) .
C3 C4 1.373(7) .
C4 C5 1.343(7) .
C5 C6 1.373(5) .
C7 C11 1.457(3) .
C7 C8 1.468(3) .
C8 C16 1.382(3) .
C8 C9 1.406(3) .
C9 C16 1.393(3) 2_566
C10 C15 1.400(3) .
C10 C11 1.417(3) .
C11 C12 1.404(3) .
C12 C13 1.369(4) .
C12 H12 0.9300 .
C13 C14 1.382(4) .
C13 H13 0.9300 .
C14 C15 1.370(4) .
C14 H14 0.9300 .
C15 H15 0.9300 .
C16 C9 1.393(3) 2_566
C16 H16 0.9300 .
C17 C18 1.507(4) .
C17 H17A 0.9700 .
C17 H17B 0.9700 .
C18 C19 1.521(4) .
C18 H18A 0.9700 .
C18 H18B 0.9700 .
C19 C20 1.480(6) .
C19 H19A 0.9700 .
C19 H19B 0.9700 .
C20 H20A 0.9600 .
C20 H20B 0.9600 .
C20 H20C 0.9600 .

loop_
_geom_torsion_atom_site_label_1
_geom_torsion_atom_site_label_2
_geom_torsion_atom_site_label_3
_geom_torsion_atom_site_label_4
_geom_torsion
_geom_torsion_site_symmetry_4
C7 N1 C1 C2 61.2(4) .
C7 N1 C1 C6 -129.1(3) .
N1 C1 C2 F1 -9.1(4) .
C6 C1 C2 F1 -179.1(3) .
N1 C1 C2 C3 170.2(3) .
C6 C1 C2 C3 0.2(4) .
F1 C2 C3 F2 -0.3(5) .
C1 C2 C3 F2 -179.6(3) .
F1 C2 C3 C4 -179.9(3) .
C1 C2 C3 C4 0.8(5) .
F2 C3 C4 F3 0.1(6) .
C2 C3 C4 F3 179.7(3) .
F2 C3 C4 C5 179.6(4) .
C2 C3 C4 C5 -0.9(6) .
F3 C4 C5 F4 0.3(7) .
C3 C4 C5 F4 -179.2(4) .
F3 C4 C5 C6 179.4(4) .
C3 C4 C5 C6 -0.1(7) .
C4 C5 C6 F5 -179.9(4) .
F4 C5 C6 F5 -0.7(6) .
C4 C5 C6 C1 1.1(6) .
F4 C5 C6 C1 -179.8(3) .
C2 C1 C6 F5 179.8(3) .
N1 C1 C6 F5 9.3(4) .
C2 C1 C6 C5 -1.1(5) .
N1 C1 C6 C5 -171.7(3) .
C1 N1 C7 C11 12.0(4) .
C1 N1 C7 C8 -170.6(3) .
N1 C7 C8 C16 -14.0(4) .
C11 C7 C8 C16 163.8(2) .
N1 C7 C8 C9 162.5(2) .
C11 C7 C8 C9 -19.8(3) .
C10 N2 C9 C16 -164.9(2) 2_566
C17 N2 C9 C16 10.3(4) 2_566
C10 N2 C9 C8 14.5(4) .
C17 N2 C9 C8 -170.2(2) .
C16 C8 C9 C16 -0.3(4) 2_566
C7 C8 C9 C16 -176.8(2) 2_566
C16 C8 C9 N2 -179.8(2) .
C7 C8 C9 N2 3.7(4) .
C9 N2 C10 C15 163.3(2) .
C17 N2 C10 C15 -11.8(4) .
C9 N2 C10 C11 -15.7(3) .
C17 N2 C10 C11 169.2(2) .
N2 C10 C11 C12 175.3(2) .
C15 C10 C11 C12 -3.7(4) .
N2 C10 C11 C7 -1.5(4) .
C15 C10 C11 C7 179.5(2) .
N1 C7 C11 C12 19.4(4) .
C8 C7 C11 C12 -158.1(2) .
N1 C7 C11 C10 -164.0(3) .
C8 C7 C11 C10 18.6(3) .
C10 C11 C12 C13 2.2(4) .
C7 C11 C12 C13 178.9(2) .
C11 C12 C13 C14 0.5(4) .
C12 C13 C14 C15 -1.8(4) .
C13 C14 C15 C10 0.2(4) .
N2 C10 C15 C14 -176.4(2) .
C11 C10 C15 C14 2.6(4) .
C9 C8 C16 C9 0.3(4) 2_566
C7 C8 C16 C9 176.8(2) 2_566
C10 N2 C17 C18 89.2(3) .
C9 N2 C17 C18 -86.0(3) .
N2 C17 C18 C19 170.2(2) .
C17 C18 C19 C20 -73.0(4) .
